data_4020223
loop_
_publ_author_name
'Fleming, Fraser F.'
'Gudipati, Subrahmanyam'
'Zhang, Zhiyu'
'Liu, Wang'
'Steward, Omar W.'

_publ_section_title
;
 Cyclic Nitriles: Diastereoselective Alkylations
;
_journal_coden_ASTM JOCEAH
_journal_issue 10
_journal_name_full 'Journal of Organic Chemistry'
_journal_page_first 3845
_journal_page_last 3849
_journal_paper_doi 10.1021/jo0501184
_journal_volume 70
_journal_year 2005
_chemical_formula_moiety 'C12 H21 N O'
_chemical_formula_sum 'C12 H21 N O'
_chemical_formula_weight 195.30
_chemical_melting_point 346.0(10)
_space_group_IT_number 14
_symmetry_cell_setting monoclinic
_symmetry_space_group_name_Hall '-P 2ybc'
_symmetry_space_group_name_H-M 'P 1 21/c 1'
_cell_angle_alpha 90.00
_cell_angle_beta 91.692(3)
_cell_angle_gamma 90.00
_cell_formula_units_Z 4
_cell_length_a 18.0517(11)
_cell_length_b 6.2044(4)
_cell_length_c 10.8293(7)
_cell_measurement_temperature 296(2)
_cell_volume 1212.35(13)
_diffrn_ambient_temperature 296(2)
_exptl_crystal_density_diffrn 1.070
_exptl_crystal_density_meas 0
_cod_depositor_comments
;
The following automatic conversions were performed:
'_symmetry_cell_setting' value 'Monoclinic' changed to 'monoclinic'
according to '/home/saulius/struct/CIF-dictionaries/cif_core.dic'
dictionary named 'cif_core.dic' version 2.4.1 from 2010-06-29.

Automatic conversion script
Id: cif_fix_enum 1527 2010-12-29 10:47:43Z saulius 

The following automatic conversions were performed:

'_chemical_melting_point' value '345-347 K' was changed to
'346.0(10)' - the average value was taken and precision was
estimated.

Automatic conversion script
Id: cif_fix_values 1646 2011-03-28 12:23:43Z adriana 
;
_cod_original_sg_symbol_H-M 'P 21/c'
_cod_database_code 4020223

loop_
_symmetry_equiv_pos_as_xyz
'x, y, z'
'-x, y+1/2, -z+1/2'
'-x, -y, -z'
'x, -y-1/2, z-1/2'

loop_
_atom_site_label
_atom_site_type_symbol
_atom_site_fract_x
_atom_site_fract_y
_atom_site_fract_z
_atom_site_U_iso_or_equiv
_atom_site_adp_type
_atom_site_occupancy
_atom_site_symmetry_multiplicity
_atom_site_calc_flag
_atom_site_refinement_flags
_atom_site_disorder_assembly
_atom_site_disorder_group
C1 C 0.36835(11) 0.5407(3) 0.26535(18) 0.0528(5) Uani 1 1 d . . .
C5 C 0.23921(12) 0.3835(3) 0.2341(2) 0.0625(6) Uani 1 1 d . . .
H5A H 0.2026 0.2940 0.2733 0.075 Uiso 1 1 calc R . .
H5B H 0.2515 0.3156 0.1567 0.075 Uiso 1 1 calc R . .
C3 C 0.26522(11) 0.7535(3) 0.1575(2) 0.0662(6) Uani 1 1 d . . .
H3A H 0.2784 0.7039 0.0761 0.079 Uiso 1 1 calc R . .
H3B H 0.2450 0.8977 0.1486 0.079 Uiso 1 1 calc R . .
C4 C 0.20552(12) 0.6051(3) 0.2072(2) 0.0589(6) Uani 1 1 d . . .
H4 H 0.1923 0.6648 0.2874 0.071 Uiso 1 1 calc R . .
C6 C 0.30853(11) 0.3945(3) 0.3173(2) 0.0616(6) Uani 1 1 d . . .
H6A H 0.3285 0.2503 0.3281 0.074 Uiso 1 1 calc R . .
H6B H 0.2952 0.4475 0.3979 0.074 Uiso 1 1 calc R . .
C2 C 0.33494(11) 0.7635(3) 0.2395(2) 0.0644(6) Uani 1 1 d . . .
H2A H 0.3232 0.8311 0.3173 0.077 Uiso 1 1 calc R . .
H2B H 0.3715 0.8526 0.1999 0.077 Uiso 1 1 calc R . .
C8 C 0.43687(12) 0.5574(4) 0.3520(2) 0.0673(6) Uani 1 1 d . . .
H8A H 0.4694 0.6685 0.3215 0.081 Uiso 1 1 calc R . .
H8B H 0.4214 0.6007 0.4333 0.081 Uiso 1 1 calc R . .
C9 C 0.13281(13) 0.5960(4) 0.1287(2) 0.0720(7) Uani 1 1 d . . .
C7 C 0.39223(11) 0.4511(4) 0.1480(2) 0.0621(6) Uani 1 1 d . . .
C10 C 0.10416(16) 0.8239(5) 0.1007(3) 0.1078(10) Uani 1 1 d . . .
H10A H 0.1021 0.9046 0.1761 0.162 Uiso 1 1 calc R . .
H10B H 0.0554 0.8154 0.0629 0.162 Uiso 1 1 calc R . .
H10C H 0.1369 0.8944 0.0453 0.162 Uiso 1 1 calc R . .
C11 C 0.07298(14) 0.4767(5) 0.1988(3) 0.1046(10) Uani 1 1 d . . .
H11A H 0.0883 0.3304 0.2130 0.157 Uiso 1 1 calc R . .
H11B H 0.0274 0.4780 0.1507 0.157 Uiso 1 1 calc R . .
H11C H 0.0656 0.5468 0.2765 0.157 Uiso 1 1 calc R . .
C12 C 0.14415(16) 0.4803(5) 0.0044(2) 0.0931(9) Uani 1 1 d . . .
H12A H 0.1843 0.5469 -0.0376 0.140 Uiso 1 1 calc R . .
H12B H 0.0996 0.4907 -0.0460 0.140 Uiso 1 1 calc R . .
H12C H 0.1556 0.3313 0.0194 0.140 Uiso 1 1 calc R . .
N1 N 0.40826(12) 0.3822(4) 0.0548(2) 0.0895(7) Uani 1 1 d . . .
O1 O 0.47658(8) 0.3626(3) 0.36234(14) 0.0770(5) Uani 1 1 d . . .
H1 H 0.4601 0.2904 0.4187 0.115 Uiso 1 1 calc R . .

loop_
_atom_site_aniso_label
_atom_site_aniso_U_11
_atom_site_aniso_U_22
_atom_site_aniso_U_33
_atom_site_aniso_U_23
_atom_site_aniso_U_13
_atom_site_aniso_U_12
C1 0.0609(11) 0.0494(11) 0.0481(11) -0.0047(9) 0.0044(9) -0.0056(9)
C5 0.0665(13) 0.0483(12) 0.0726(14) 0.0100(10) 0.0018(10) -0.0065(9)
C3 0.0764(14) 0.0405(12) 0.0820(16) 0.0042(10) 0.0069(12) 0.0033(10)
C4 0.0651(12) 0.0506(12) 0.0614(12) -0.0022(9) 0.0073(10) 0.0040(9)
C6 0.0680(13) 0.0526(12) 0.0642(13) 0.0085(10) 0.0015(10) -0.0037(9)
C2 0.0748(13) 0.0430(12) 0.0758(15) -0.0049(10) 0.0114(11) -0.0063(9)
C8 0.0702(14) 0.0733(15) 0.0584(13) -0.0062(11) 0.0009(11) -0.0090(11)
C9 0.0666(14) 0.0720(15) 0.0772(16) 0.0031(12) -0.0019(12) 0.0068(11)
C7 0.0613(12) 0.0642(13) 0.0604(14) -0.0042(11) -0.0032(10) 0.0062(10)
C10 0.0937(19) 0.089(2) 0.139(3) 0.0102(17) -0.0185(18) 0.0313(16)
C11 0.0623(15) 0.120(2) 0.132(3) 0.011(2) 0.0030(16) -0.0075(15)
C12 0.0987(19) 0.100(2) 0.0798(19) -0.0045(15) -0.0194(15) 0.0000(16)
N1 0.0871(15) 0.1132(19) 0.0682(14) -0.0224(12) 0.0005(11) 0.0176(12)
O1 0.0703(10) 0.0963(13) 0.0644(11) 0.0141(8) 0.0039(8) 0.0064(8)

loop_
_geom_bond_atom_site_label_1
_geom_bond_atom_site_label_2
_geom_bond_distance
_geom_bond_site_symmetry_2
_geom_bond_publ_flag
C1 C7 1.464(3) . ?
C1 C6 1.530(3) . ?
C1 C2 1.530(3) . ?
C1 C8 1.534(3) . ?
C5 C6 1.522(3) . ?
C5 C4 1.528(3) . ?
C3 C2 1.520(3) . ?
C3 C4 1.528(3) . ?
C4 C9 1.544(3) . ?
C8 O1 1.408(3) . ?
C9 C11 1.529(4) . ?
C9 C10 1.533(4) . ?
C9 C12 1.545(4) . ?
C7 N1 1.141(3) . ?
